data_7118864
loop_
_publ_author_name
'Adonin, Sergey A.'
'Gorokh, Igor D.'
'Samsonenko, Denis G.'
'Sokolov, Maxim N.'
'Fedin, Vladimir P.'

_publ_section_title
;
 Bi(iii) polybromides: a new chapter in coordination chemistry of bismuth.
;
_journal_issue 28
_journal_name_full 'Chemical communications (Cambridge, England)'
_journal_page_first 5061
_journal_page_last 5063
_journal_paper_doi 10.1039/c6cc01704e
_journal_volume 52
_journal_year 2016
_chemical_formula_sum 'C21 H30 Bi2 Br13 N3'
_chemical_formula_weight 1781.27
_space_group_crystal_system monoclinic
_space_group_IT_number 15
_space_group_name_Hall '-C 2yc'
_space_group_name_H-M_alt 'C 1 2/c 1'
_symmetry_space_group_name_Hall '-C 2yc'
_symmetry_space_group_name_H-M 'C 1 2/c 1'
_atom_sites_solution_hydrogens geom
_atom_sites_solution_primary direct
_atom_sites_solution_secondary difmap
_audit_creation_method SHELXL-2014/7
_audit_update_record
;
2016-01-26 deposited with the CCDC.
2016-03-10 downloaded from the CCDC.
;
_cell_angle_alpha 90
_cell_angle_beta 91.0689(14)
_cell_angle_gamma 90
_cell_formula_units_Z 4
_cell_length_a 11.91371(17)
_cell_length_b 15.9042(2)
_cell_length_c 21.6218(4)
_cell_measurement_reflns_used 17556
_cell_measurement_temperature 130(2)
_cell_measurement_theta_max 29.36
_cell_measurement_theta_min 3.57
_cell_volume 4096.14(11)
_computing_cell_refinement 'CrysAlisPro 1.171.38.41 (Rigaku OD, 2015)'
_computing_data_collection 'CrysAlisPro 1.171.38.41 (Rigaku OD, 2015)'
_computing_data_reduction 'CrysAlisPro 1.171.38.41 (Rigaku OD, 2015)'
_computing_molecular_graphics 'ShelXle (H\"ubschle, 2011)'
_computing_publication_material 'CIFTAB-2014 (Sheldrick, 2014)'
_computing_structure_refinement 'SHELXL-2014 (Sheldrick, 2014)'
_computing_structure_solution 'SHELXS-2014 (Sheldrick, 2014)'
_diffrn_ambient_temperature 130(2)
_diffrn_detector 'CCD plate'
_diffrn_detector_area_resol_mean 10.6168
_diffrn_detector_type AtlasS2
_diffrn_measured_fraction_theta_full 0.998
_diffrn_measured_fraction_theta_max 0.998
_diffrn_measurement_device 'four-circle diffractometer'
_diffrn_measurement_device_type 'New Xcalibur, AtlasS2'
_diffrn_measurement_method '\w scans'
_diffrn_radiation_monochromator graphite
_diffrn_radiation_probe x-ray
_diffrn_radiation_source 'fine-focus sealed tube'
_diffrn_radiation_type MoK\a
_diffrn_radiation_wavelength 0.71073
_diffrn_reflns_av_R_equivalents 0.0554
_diffrn_reflns_av_unetI/netI 0.0288
_diffrn_reflns_Laue_measured_fraction_full 0.998
_diffrn_reflns_Laue_measured_fraction_max 0.998
_diffrn_reflns_limit_h_max 14
_diffrn_reflns_limit_h_min -14
_diffrn_reflns_limit_k_max 19
_diffrn_reflns_limit_k_min -19
_diffrn_reflns_limit_l_max 26
_diffrn_reflns_limit_l_min -26
_diffrn_reflns_number 29030
_diffrn_reflns_point_group_measured_fraction_full 0.998
_diffrn_reflns_point_group_measured_fraction_max 0.998
_diffrn_reflns_theta_full 25.242
_diffrn_reflns_theta_max 25.680
_diffrn_reflns_theta_min 3.421
_diffrn_source 'sealed X-ray tube'
_exptl_absorpt_coefficient_mu 21.280
_exptl_absorpt_correction_T_max 0.994
_exptl_absorpt_correction_T_min 0.929
_exptl_absorpt_correction_type analytical
_exptl_absorpt_process_details
;
CrysAlisPro 1.171.38.41 (Rigaku Oxford Diffraction, 2015)
Analytical numeric absorption correction using a multifaceted crystal
model based on expressions derived by R.C. Clark & J.S. Reid.
(Clark, R. C. & Reid, J. S. (1995). Acta Cryst. A51, 887-897)
Empirical absorption correction using spherical harmonics,
implemented in SCALE3 ABSPACK scaling algorithm.
;
_exptl_crystal_colour orange
_exptl_crystal_density_diffrn 2.888
_exptl_crystal_description plate
_exptl_crystal_F_000 3192
_exptl_crystal_size_max 0.460
_exptl_crystal_size_mid 0.340
_exptl_crystal_size_min 0.030
_refine_diff_density_max 4.071
_refine_diff_density_min -3.245
_refine_diff_density_rms 0.438
_refine_ls_extinction_method none
_refine_ls_goodness_of_fit_ref 1.064
_refine_ls_hydrogen_treatment constr
_refine_ls_matrix_type full
_refine_ls_number_parameters 211
_refine_ls_number_reflns 3878
_refine_ls_number_restraints 62
_refine_ls_restrained_S_all 1.061
_refine_ls_R_factor_all 0.0577
_refine_ls_R_factor_gt 0.0494
_refine_ls_shift/su_max 0.000
_refine_ls_shift/su_mean 0.000
_refine_ls_structure_factor_coef Fsqd
_refine_ls_weighting_details 'w=1/[\s^2^(Fo^2^)+(0.1240P)^2^+159.8000P] where P=(Fo^2^+2Fc^2^)/3'
_refine_ls_weighting_scheme calc
_refine_ls_wR_factor_gt 0.1707
_refine_ls_wR_factor_ref 0.1822
_reflns_Friedel_coverage 0.000
_reflns_number_gt 3434
_reflns_number_total 3878
_reflns_threshold_expression >2\s(I)
_cod_data_source_file c6cc01704e2.cif
_cod_data_source_block 1
_cod_depositor_comments 'Adding full bibliography for 7118864--7118867.cif.'
_cod_database_code 7118864
_shelx_shelxl_version_number 2014/7
_shelx_space_group_comment
;
The symmetry employed for this shelxl refinement is uniquely defined
by the following loop, which should always be used as a source of
symmetry information in preference to the above space-group names.
They are only intended as comments.
;
_shelx_estimated_absorpt_t_min 0.037
_shelx_estimated_absorpt_t_max 0.568

loop_
_space_group_symop_operation_xyz
'x, y, z'
'-x, y, -z+1/2'
'x+1/2, y+1/2, z'
'-x+1/2, y+1/2, -z+1/2'
'-x, -y, -z'
'x, -y, z-1/2'
'-x+1/2, -y+1/2, -z'
'x+1/2, -y+1/2, z-1/2'

loop_
_atom_site_label
_atom_site_type_symbol
_atom_site_fract_x
_atom_site_fract_y
_atom_site_fract_z
_atom_site_U_iso_or_equiv
_atom_site_adp_type
_atom_site_occupancy
_atom_site_site_symmetry_order
_atom_site_calc_flag
_atom_site_refinement_flags_posn
_atom_site_refinement_flags_adp
_atom_site_refinement_flags_occupancy
Bi1 Bi 0.46120(3) 0.14878(3) 0.34016(2) 0.0191(2) Uani 1 1 d . . .
Br1 Br 0.44985(12) 0.29684(8) 0.40159(8) 0.0336(4) Uani 1 1 d . . .
Br2 Br 0.25666(11) 0.08652(9) 0.38016(7) 0.0320(4) Uani 1 1 d . . .
Br3 Br 0.58939(11) 0.07677(8) 0.43016(7) 0.0296(3) Uani 1 1 d . . .
Br4 Br 0.5000 0.00208(11) 0.2500 0.0297(5) Uani 1 2 d S T P
Br5 Br 0.65489(11) 0.21862(10) 0.27597(7) 0.0354(4) Uani 1 1 d . . .
Br7 Br 0.59729(11) 0.74124(10) 0.24414(7) 0.0332(4) Uani 1 1 d . . .
Br6 Br 0.57625(10) 0.51967(8) 0.47015(7) 0.0273(3) Uani 1 1 d . . .
N1 N 0.5020(9) 0.1872(7) 0.5926(5) 0.024(2) Uani 1 1 d . . .
C11 C 0.3305(13) 0.1436(9) 0.5365(8) 0.035(4) Uani 1 1 d . . .
H11A H 0.2515 0.1279 0.5406 0.053 Uiso 1 1 calc R U .
H11B H 0.3717 0.0970 0.5178 0.053 Uiso 1 1 calc R U .
H11C H 0.3360 0.1934 0.5100 0.053 Uiso 1 1 calc R U .
C12 C 0.3807(13) 0.1630(10) 0.5997(9) 0.040(4) Uani 1 1 d . . .
H12A H 0.3390 0.2098 0.6190 0.049 Uiso 1 1 calc R U .
H12B H 0.3750 0.1131 0.6268 0.049 Uiso 1 1 calc R U .
C13 C 0.5268(13) 0.2659(9) 0.5767(9) 0.042(4) Uani 1 1 d . . .
H13 H 0.4681 0.3058 0.5713 0.050 Uiso 1 1 calc R U .
C14 C 0.6365(14) 0.2900(10) 0.5679(10) 0.048(5) Uani 1 1 d . . .
H14 H 0.6529 0.3460 0.5558 0.057 Uiso 1 1 calc R U .
C15 C 0.7222(13) 0.2332(10) 0.5766(7) 0.033(3) Uani 1 1 d . . .
H15 H 0.7983 0.2488 0.5711 0.039 Uiso 1 1 calc R U .
C16 C 0.6931(12) 0.1515(9) 0.5937(7) 0.028(3) Uani 1 1 d . . .
H16 H 0.7502 0.1108 0.6007 0.033 Uiso 1 1 calc R U .
C17 C 0.5838(12) 0.1298(9) 0.6004(8) 0.033(3) Uani 1 1 d . . .
H17 H 0.5650 0.0736 0.6108 0.040 Uiso 1 1 calc R U .
N2 N 0.5000 0.4710(11) 0.2500 0.047(4) Uani 1 2 d DS TU P
C21 C 0.651(3) 0.510(2) 0.1749(15) 0.041(7) Uani 0.5 1 d D U P
H21A H 0.7290 0.4990 0.1640 0.061 Uiso 0.5 1 calc R U P
H21B H 0.6404 0.5696 0.1829 0.061 Uiso 0.5 1 calc R U P
H21C H 0.6011 0.4920 0.1407 0.061 Uiso 0.5 1 calc R U P
C22 C 0.6227(12) 0.4598(19) 0.2327(15) 0.046(5) Uani 0.5 1 d D U P
H22A H 0.6717 0.4787 0.2675 0.056 Uiso 0.5 1 calc R U P
H22B H 0.6379 0.3994 0.2254 0.056 Uiso 0.5 1 calc R U P
C23 C 0.4203(13) 0.4228(12) 0.2276(9) 0.045(4) Uani 0.5 1 d D U P
H23 H 0.4347 0.3831 0.1959 0.054 Uiso 0.5 1 calc R U P
C24 C 0.3165(14) 0.4315(14) 0.2513(12) 0.040(5) Uani 0.5 1 d D U P
H24 H 0.2567 0.3963 0.2375 0.048 Uiso 0.5 1 calc R U P
C25 C 0.2989(19) 0.4915(15) 0.2951(13) 0.035(4) Uani 0.5 1 d D U P
H25 H 0.2249 0.5018 0.3088 0.042 Uiso 0.5 1 calc R U P
C26 C 0.3863(18) 0.5368(18) 0.3196(13) 0.040(5) Uani 0.5 1 d D U P
H26 H 0.3737 0.5783 0.3503 0.048 Uiso 0.5 1 calc R U P
C27 C 0.4919(16) 0.5215(16) 0.2991(10) 0.045(4) Uani 0.5 1 d D U P
H27 H 0.5563 0.5454 0.3187 0.054 Uiso 0.5 1 calc R U P

loop_
_atom_site_aniso_label
_atom_site_aniso_U_11
_atom_site_aniso_U_22
_atom_site_aniso_U_33
_atom_site_aniso_U_23
_atom_site_aniso_U_13
_atom_site_aniso_U_12
Bi1 0.0136(3) 0.0196(3) 0.0242(3) -0.00208(17) 0.0039(2) -0.00166(15)
Br1 0.0334(7) 0.0226(7) 0.0452(10) -0.0102(6) 0.0116(6) -0.0003(5)
Br2 0.0197(6) 0.0375(8) 0.0390(9) 0.0037(6) 0.0077(6) -0.0079(5)
Br3 0.0267(7) 0.0289(7) 0.0328(8) 0.0019(6) -0.0056(6) -0.0017(5)
Br4 0.0391(10) 0.0172(8) 0.0328(11) 0.000 0.0000(8) 0.000
Br5 0.0189(6) 0.0495(9) 0.0382(9) -0.0168(7) 0.0113(6) -0.0168(6)
Br7 0.0218(7) 0.0453(8) 0.0327(9) -0.0021(6) 0.0040(6) 0.0002(6)
Br6 0.0216(6) 0.0229(6) 0.0376(8) 0.0016(5) 0.0060(6) -0.0019(5)
N1 0.022(5) 0.031(6) 0.017(6) -0.004(5) -0.010(4) -0.001(4)
C11 0.032(8) 0.038(8) 0.036(9) 0.008(7) -0.001(7) -0.001(6)
C12 0.026(7) 0.034(8) 0.062(12) 0.005(8) 0.002(7) 0.001(6)
C13 0.029(8) 0.022(7) 0.074(13) 0.010(7) -0.008(8) 0.004(6)
C14 0.041(9) 0.027(8) 0.075(14) 0.012(8) 0.000(9) -0.008(7)
C15 0.037(8) 0.047(9) 0.014(7) -0.008(6) 0.003(6) -0.016(7)
C16 0.031(7) 0.037(8) 0.015(7) -0.005(5) 0.000(6) 0.003(6)
C17 0.035(8) 0.022(6) 0.042(10) -0.007(6) -0.011(7) -0.001(6)
N2 0.057(8) 0.035(7) 0.049(8) 0.000 0.021(7) 0.000
C21 0.047(16) 0.029(13) 0.047(16) -0.001(12) 0.019(14) 0.006(12)
C22 0.055(11) 0.033(10) 0.052(11) -0.008(8) 0.023(10) 0.003(8)
C23 0.054(10) 0.034(8) 0.049(10) -0.007(7) 0.014(9) 0.003(7)
C24 0.046(10) 0.031(9) 0.042(10) -0.004(8) 0.007(9) 0.004(8)
C25 0.042(10) 0.028(9) 0.036(10) -0.003(8) 0.006(9) 0.004(8)
C26 0.048(10) 0.032(9) 0.039(10) -0.004(8) 0.017(9) 0.001(8)
C27 0.052(10) 0.036(9) 0.047(10) -0.007(7) 0.016(8) -0.004(7)

loop_
_atom_type_symbol
_atom_type_description
_atom_type_scat_dispersion_real
_atom_type_scat_dispersion_imag
_atom_type_scat_source
C C 0.0033 0.0016 'International Tables Vol C Tables 4.2.6.8 and 6.1.1.4'
H H 0.0000 0.0000 'International Tables Vol C Tables 4.2.6.8 and 6.1.1.4'
N N 0.0061 0.0033 'International Tables Vol C Tables 4.2.6.8 and 6.1.1.4'
Br Br -0.2901 2.4595 'International Tables Vol C Tables 4.2.6.8 and 6.1.1.4'
Bi Bi -4.1077 10.2566 'International Tables Vol C Tables 4.2.6.8 and 6.1.1.4'

loop_
_exptl_crystal_face_index_h
_exptl_crystal_face_index_k
_exptl_crystal_face_index_l
_exptl_crystal_face_perp_dist
0 0 -30 0.0303
0 0 30 0.0010
-13 -14 -2 0.1696
14 -13 0 0.1786
13 14 2 0.1651
-14 13 0 0.2005
1 -22 -1 0.2176
-2 22 1 0.2763

loop_
_geom_angle_atom_site_label_1
_geom_angle_atom_site_label_2
_geom_angle_atom_site_label_3
_geom_angle
_geom_angle_site_symmetry_1
_geom_angle_site_symmetry_3
_geom_angle_publ_flag
Br1 Bi1 Br2 96.02(4) . . yes
Br1 Bi1 Br4 168.04(4) . . yes
Br1 Bi1 Br5 87.12(4) . . yes
Br1 Bi1 Br5 93.50(5) . 2_655 yes
Br2 Bi1 Br4 94.00(4) . . yes
Br2 Bi1 Br5 89.96(4) . 2_655 yes
Br2 Bi1 Br5 169.38(5) . . yes
Br3 Bi1 Br1 92.75(5) . . yes
Br3 Bi1 Br2 96.41(5) . . yes
Br3 Bi1 Br4 92.59(4) . . yes
Br3 Bi1 Br5 93.56(5) . . yes
Br3 Bi1 Br5 170.57(4) . 2_655 yes
Br5 Bi1 Br4 79.99(4) 2_655 . yes
Br5 Bi1 Br4 81.88(3) . . yes
Br5 Bi1 Br5 79.71(5) . 2_655 yes
Bi1 Br4 Bi1 81.54(5) . 2_655 yes
Bi1 Br5 Bi1 84.44(4) . 2_655 yes
C13 N1 C12 118.9(12) . . ?
C13 N1 C17 120.5(12) . . ?
C17 N1 C12 120.6(12) . . ?
H11A C11 H11B 109.5 . . ?
H11A C11 H11C 109.5 . . ?
H11B C11 H11C 109.5 . . ?
C12 C11 H11A 109.5 . . ?
C12 C11 H11B 109.5 . . ?
C12 C11 H11C 109.5 . . ?
N1 C12 C11 108.8(14) . . ?
N1 C12 H12A 109.9 . . ?
N1 C12 H12B 109.9 . . ?
C11 C12 H12A 109.9 . . ?
C11 C12 H12B 109.9 . . ?
H12A C12 H12B 108.3 . . ?
N1 C13 H13 119.6 . . ?
N1 C13 C14 120.8(13) . . ?
C14 C13 H13 119.6 . . ?
C13 C14 H14 119.9 . . ?
C15 C14 C13 120.1(14) . . ?
C15 C14 H14 119.9 . . ?
C14 C15 H15 121.3 . . ?
C14 C15 C16 117.4(14) . . ?
C16 C15 H15 121.3 . . ?
C15 C16 H16 119.7 . . ?
C17 C16 C15 120.6(14) . . ?
C17 C16 H16 119.7 . . ?
N1 C17 C16 120.6(14) . . ?
N1 C17 H17 119.7 . . ?
C16 C17 H17 119.7 . . ?
C23 N2 C22 47.9(13) 2_655 . ?
C23 N2 C22 122.2(17) . . ?
C23 N2 C23 108(2) . 2_655 ?
C23 N2 C27 97.0(17) . 2_655 ?
C23 N2 C27 97.0(17) 2_655 . ?
C23 N2 C27 125.8(11) . . ?
C23 N2 C27 125.8(11) 2_655 2_655 ?
C27 N2 C22 77.9(12) 2_655 . ?
C27 N2 C22 110.4(16) . . ?
C27 N2 C27 106(3) . 2_655 ?
H21A C21 H21B 109.5 . . ?
H21A C21 H21C 109.5 . . ?
H21B C21 H21C 109.5 . . ?
C22 C21 H21A 109.5 . . ?
C22 C21 H21B 109.5 . . ?
C22 C21 H21C 109.5 . . ?
N2 C22 H22A 109.3 . . ?
N2 C22 H22B 109.3 . . ?
C21 C22 N2 112(2) . . ?
C21 C22 H22A 109.3 . . ?
C21 C22 H22B 109.3 . . ?
H22A C22 H22B 108.0 . . ?
N2 C23 H23 121.2 . . ?
N2 C23 C24 117.6(10) . . ?
N2 C23 C27 42.1(9) . 2_655 ?
C24 C23 H23 121.2 . . ?
C24 C23 C27 121.4(14) . 2_655 ?
C27 C23 H23 102.3 2_655 . ?
C23 C24 H24 120.4 . . ?
C23 C24 C25 119.1(14) . . ?
C25 C24 H24 120.4 . . ?
C24 C25 H25 119.6 . . ?
C24 C25 C26 120.9(17) . . ?
C26 C25 H25 119.6 . . ?
C25 C26 H26 120.6 . . ?
C27 C26 C25 118.7(13) . . ?
C27 C26 H26 120.6 . . ?
N2 C27 C23 40.9(9) . 2_655 ?
N2 C27 C26 116.5(10) . . ?
N2 C27 H27 121.7 . . ?
C23 C27 H27 91.2 2_655 . ?
C26 C27 C23 137.1(19) . 2_655 ?
C26 C27 H27 121.7 . . ?

loop_
_geom_bond_atom_site_label_1
_geom_bond_atom_site_label_2
_geom_bond_distance
_geom_bond_site_symmetry_2
_geom_bond_publ_flag
Bi1 Br1 2.7080(14) . yes
Bi1 Br2 2.7831(13) . yes
Bi1 Br3 2.7057(15) . yes
Bi1 Br4 3.0808(14) . yes
Bi1 Br5 2.9332(13) . yes
Bi1 Br5 3.0531(15) 2_655 yes
Br4 Bi1 3.0808(14) 2_655 yes
Br5 Bi1 3.0533(15) 2_655 yes
Br7 Br7 2.337(3) 2_655 yes
Br6 Br6 2.334(3) 5_666 yes
N1 C12 1.507(18) . ?
N1 C13 1.333(19) . ?
N1 C17 1.343(18) . ?
C11 H11A 0.9800 . ?
C11 H11B 0.9800 . ?
C11 H11C 0.9800 . ?
C11 C12 1.51(3) . ?
C12 H12A 0.9900 . ?
C12 H12B 0.9900 . ?
C13 H13 0.9500 . ?
C13 C14 1.38(2) . ?
C14 H14 0.9500 . ?
C14 C15 1.37(2) . ?
C15 H15 0.9500 . ?
C15 C16 1.40(2) . ?
C16 H16 0.9500 . ?
C16 C17 1.36(2) . ?
C17 H17 0.9500 . ?
N2 C22 1.527(10) . ?
N2 C23 1.306(9) . ?
N2 C23 1.306(9) 2_655 ?
N2 C27 1.335(9) . ?
N2 C27 1.335(9) 2_655 ?
C21 H21A 0.9800 . ?
C21 H21B 0.9800 . ?
C21 H21C 0.9800 . ?
C21 C22 1.520(10) . ?
C22 H22A 0.9900 . ?
C22 H22B 0.9900 . ?
C23 H23 0.9500 . ?
C23 C24 1.355(10) . ?
C23 C27 1.98(3) 2_655 ?
C24 H24 0.9500 . ?
C24 C25 1.363(10) . ?
C25 H25 0.9500 . ?
C25 C26 1.365(10) . ?
C26 H26 0.9500 . ?
C26 C27 1.364(10) . ?
C27 C23 1.98(3) 2_655 ?
C27 H27 0.9500 . ?
